data_7022879
loop_
_publ_author_name
'Johnson, Magnus T.'
'D\<zoli\'c, Zoran'
'Cetina, Mario'
'Lahtinen, Manu'
'Ahlquist, M\%arten S G'
'Rissanen, Kari'
'\"Ohrstr\"om, Lars'
'Wendt, Ola F.'

_publ_section_title
;
 Preparation of potentially porous, chiral organometallic materials
 through spontaneous resolution of pincer palladium conformers.
;
_journal_issue 23
_journal_name_full 'Dalton transactions (Cambridge, England : 2003)'
_journal_page_first 8484
_journal_page_last 8491
_journal_paper_doi 10.1039/c3dt50190f
_journal_volume 42
_journal_year 2013
_chemical_compound_source 'synthesis as described'
_chemical_formula_moiety 'C24 H43 Br P2 Pd'
_chemical_formula_sum 'C24 H43 Br P2 Pd'
_chemical_formula_weight 579.83
_chemical_melting_point xxx:xxx
_chemical_name_systematic ?
_space_group_IT_number 43
_symmetry_cell_setting orthorhombic
_symmetry_Int_Tables_number 43
_symmetry_space_group_name_Hall 'F -2d -2d'
_symmetry_space_group_name_H-M 'F d 2 d'
_atom_sites_solution_hydrogens geom
_atom_sites_solution_primary direct
_atom_sites_solution_secondary difmap
_audit_creation_date 2010-09-24T21:06:00-00:00
_audit_creation_method 'WinGX routine CIF_UPDATE'
_cell_angle_alpha 90
_cell_angle_beta 90
_cell_angle_gamma 90
_cell_formula_units_Z 8
_cell_length_a 12.8097(3)
_cell_length_b 17.9649(5)
_cell_length_c 22.9892(6)
_cell_measurement_reflns_used 1719
_cell_measurement_temperature 123.0(1)
_cell_measurement_theta_max 28.283
_cell_measurement_theta_min 0.407
_cell_volume 5290.4(2)
_computing_cell_refinement 'HKL Scalepack (Otwinowski & Minor 1997)'
_computing_data_collection 'Collect (Hooft, 1998)'
_computing_data_reduction 'HKL Denzo and Scalepack (Otwinowski & Minor 1997)'
_computing_molecular_graphics 'MERCURY (Macrae et al., 2006)'
_computing_publication_material 'WinGX publication routines (Farrugia, 1999)'
_computing_structure_refinement 'SHELXL-97 (Sheldrick, 2008)'
_computing_structure_solution 'SIR2002 (Burla, 2003)'
_diffrn_ambient_temperature 123.0(1)
_diffrn_detector 'CCD plate'
_diffrn_detector_area_resol_mean 9
_diffrn_measured_fraction_theta_full 0.999
_diffrn_measured_fraction_theta_max 0.999
_diffrn_measurement_device '95mm CCD camera on \k-goniostat'
_diffrn_measurement_device_type 'Bruker-Nonius Kappa Apex II Diffractometer'
_diffrn_measurement_method 'CCD rotation images, thick slices'
_diffrn_radiation_monochromator 'horizonally mounted graphite crystal'
_diffrn_radiation_probe x-ray
_diffrn_radiation_type MoK\a
_diffrn_radiation_wavelength 0.71073
_diffrn_reflns_av_R_equivalents 0.0378
_diffrn_reflns_av_unetI/netI 0.0527
_diffrn_reflns_limit_h_max 13
_diffrn_reflns_limit_h_min -15
_diffrn_reflns_limit_k_max 15
_diffrn_reflns_limit_k_min -21
_diffrn_reflns_limit_l_max 25
_diffrn_reflns_limit_l_min -27
_diffrn_reflns_number 4730
_diffrn_reflns_theta_full 25
_diffrn_reflns_theta_max 25
_diffrn_reflns_theta_min 2.14
_diffrn_source 'Enraf Nonius FR590'
_exptl_absorpt_coefficient_mu 2.341
_exptl_absorpt_correction_T_max 0.7457
_exptl_absorpt_correction_T_min 0.6514
_exptl_absorpt_correction_type multi-scan
_exptl_absorpt_process_details
;
Sheldrick, G. M. SADABS 2008/2; University of G\"ottingen: G\"ottingen,
Germany, 2008.
;
_exptl_crystal_colour colourless
_exptl_crystal_density_diffrn 1.456
_exptl_crystal_density_method 'not measured'
_exptl_crystal_description prism
_exptl_crystal_F_000 2384
_exptl_crystal_size_max 0.25
_exptl_crystal_size_mid 0.25
_exptl_crystal_size_min 0.25
_refine_diff_density_max 0.416
_refine_diff_density_min -0.391
_refine_diff_density_rms 0.091
_refine_ls_abs_structure_details 'Flack H D (1983), Acta Cryst. A39, 876-881'
_refine_ls_abs_structure_Flack 0.098(14)
_refine_ls_extinction_method none
_refine_ls_goodness_of_fit_ref 1.032
_refine_ls_hydrogen_treatment constr
_refine_ls_matrix_type full
_refine_ls_number_parameters 135
_refine_ls_number_reflns 1718
_refine_ls_number_restraints 1
_refine_ls_restrained_S_all 1.032
_refine_ls_R_factor_all 0.0304
_refine_ls_R_factor_gt 0.0284
_refine_ls_shift/su_max 0.001
_refine_ls_shift/su_mean 0
_refine_ls_structure_factor_coef Fsqd
_refine_ls_weighting_details 'calc w=1/[\s^2^(Fo^2^)+(0.0548P)^2^+0.0000P] where P=(Fo^2^+2Fc^2^)/3'
_refine_ls_weighting_scheme calc
_refine_ls_wR_factor_gt 0.0838
_refine_ls_wR_factor_ref 0.0862
_reflns_number_gt 1650
_reflns_number_total 1718
_reflns_threshold_expression >2\s(I)
_cod_data_source_file c3dt50190f.txt
_cod_data_source_block 5oF
_cod_depositor_comments
;
The following automatic conversions were performed:

'_diffrn_radiation_probe' value 'X-ray' changed to 'x-ray' according
to /home/saulius/struct/CIF-dictionaries/cif_core.dic dictionary
named 'cif_core.dic' version 2.4.2 from 2011-04-26.

Automatic conversion script
Id: cif_fix_values 1891 2012-01-12 08:04:46Z andrius 
;
_cod_database_code 7022879

loop_
_symmetry_equiv_pos_as_xyz
'x, y, z'
'-x, y, -z'
'-x+1/4, y+1/4, z+1/4'
'x+1/4, y+1/4, -z+1/4'
'x, y+1/2, z+1/2'
'-x, y+1/2, -z+1/2'
'-x+1/4, y+3/4, z+3/4'
'x+1/4, y+3/4, -z+3/4'
'x+1/2, y, z+1/2'
'-x+1/2, y, -z+1/2'
'-x+3/4, y+1/4, z+3/4'
'x+3/4, y+1/4, -z+3/4'
'x+1/2, y+1/2, z'
'-x+1/2, y+1/2, -z'
'-x+3/4, y+3/4, z+1/4'
'x+3/4, y+3/4, -z+1/4'

loop_
_atom_site_label
_atom_site_type_symbol
_atom_site_fract_x
_atom_site_fract_y
_atom_site_fract_z
_atom_site_U_iso_or_equiv
_atom_site_adp_type
_atom_site_occupancy
_atom_site_symmetry_multiplicity
_atom_site_calc_flag
_atom_site_refinement_flags
Pd1 Pd 0.75 0.704011(14) 0.75 0.01149(18) Uani 1 2 d S
Br1 Br 0.75 0.84477(4) 0.75 0.0250(3) Uani 1 2 d S
P1 P 0.92606(9) 0.68919(9) 0.76827(5) 0.0128(3) Uani 1 1 d .
C1 C 0.75 0.5898(5) 0.75 0.014(2) Uani 1 2 d S
C2 C 0.8376(4) 0.5509(3) 0.7685(2) 0.0157(11) Uani 1 1 d .
C3 C 0.8378(4) 0.4728(3) 0.7671(2) 0.0183(12) Uani 1 1 d .
H3 H 0.899 0.4464 0.7779 0.022 Uiso 1 1 calc R
C4 C 0.75 0.4342(5) 0.75 0.022(2) Uani 1 2 d S
H4 H 0.75 0.3813 0.75 0.027 Uiso 1 2 calc SR
C5 C 0.9319(4) 0.5920(3) 0.7918(2) 0.0192(11) Uani 1 1 d .
H5A H 0.9966 0.5685 0.7771 0.023 Uiso 1 1 calc R
H5B H 0.9326 0.5895 0.8349 0.023 Uiso 1 1 calc R
C6 C 0.9847(4) 0.7421(3) 0.8304(3) 0.0162(13) Uani 1 1 d .
C7 C 1.0129(4) 0.8213(4) 0.8126(3) 0.0209(13) Uani 1 1 d .
H7A H 1.029 0.8507 0.8473 0.031 Uiso 1 1 calc R
H7B H 0.954 0.8438 0.7919 0.031 Uiso 1 1 calc R
H7C H 1.0741 0.8202 0.7869 0.031 Uiso 1 1 calc R
C8 C 1.0821(4) 0.7048(3) 0.8563(2) 0.0213(12) Uani 1 1 d .
H8A H 1.106 0.7333 0.8902 0.032 Uiso 1 1 calc R
H8B H 1.1375 0.7034 0.827 0.032 Uiso 1 1 calc R
H8C H 1.0649 0.6539 0.8683 0.032 Uiso 1 1 calc R
C9 C 0.8992(4) 0.7450(3) 0.8772(2) 0.0202(12) Uani 1 1 d .
H9A H 0.8379 0.771 0.8617 0.03 Uiso 1 1 calc R
H9B H 0.9254 0.7717 0.9114 0.03 Uiso 1 1 calc R
H9C H 0.8795 0.6943 0.8883 0.03 Uiso 1 1 calc R
C10 C 1.0073(3) 0.6935(4) 0.7008(2) 0.0154(12) Uani 1 1 d .
C11 C 0.9880(4) 0.7681(4) 0.6697(3) 0.0279(16) Uani 1 1 d .
H11A H 1.0208 0.767 0.6312 0.042 Uiso 1 1 calc R
H11B H 1.0183 0.8087 0.6927 0.042 Uiso 1 1 calc R
H11C H 0.9128 0.7762 0.6654 0.042 Uiso 1 1 calc R
C12 C 1.1238(4) 0.6832(4) 0.7110(3) 0.0315(14) Uani 1 1 d .
H12A H 1.1492 0.7221 0.7373 0.047 Uiso 1 1 calc R
H12B H 1.1609 0.6866 0.6738 0.047 Uiso 1 1 calc R
H12C H 1.1364 0.6342 0.7284 0.047 Uiso 1 1 calc R
C13 C 0.9684(5) 0.6315(4) 0.6604(3) 0.0241(14) Uani 1 1 d .
H13A H 1.0075 0.6331 0.6238 0.036 Uiso 1 1 calc R
H13B H 0.8939 0.6386 0.6525 0.036 Uiso 1 1 calc R
H13C H 0.9791 0.5831 0.6792 0.036 Uiso 1 1 calc R

loop_
_atom_site_aniso_label
_atom_site_aniso_U_11
_atom_site_aniso_U_22
_atom_site_aniso_U_33
_atom_site_aniso_U_23
_atom_site_aniso_U_13
_atom_site_aniso_U_12
Pd1 0.0083(3) 0.0111(3) 0.0151(3) 0 -0.0007(2) 0
Br1 0.0236(6) 0.0120(5) 0.0394(6) 0 -0.0109(3) 0
P1 0.0097(6) 0.0144(6) 0.0143(6) 0.0003(6) 0.0003(5) 0.0004(5)
C1 0.011(4) 0.022(5) 0.009(4) 0 -0.002(3) 0
C2 0.012(3) 0.022(3) 0.013(2) 0.002(2) 0.003(2) 0.002(2)
C3 0.017(3) 0.019(3) 0.018(2) 0.004(2) 0.002(2) 0.006(2)
C4 0.029(5) 0.013(5) 0.026(5) 0 0.007(3) 0
C5 0.018(3) 0.019(3) 0.021(3) 0.007(2) -0.005(2) -0.001(2)
C6 0.013(2) 0.016(3) 0.019(3) 0.000(2) -0.005(2) 0.002(2)
C7 0.023(3) 0.012(3) 0.028(3) 0.003(3) -0.004(2) 0.000(2)
C8 0.018(3) 0.028(3) 0.018(3) -0.005(2) -0.008(2) 0.006(2)
C9 0.026(3) 0.024(3) 0.011(2) -0.003(2) -0.002(2) 0.002(2)
C10 0.014(3) 0.024(3) 0.009(3) -0.001(2) 0.0009(17) -0.005(3)
C11 0.033(4) 0.034(4) 0.017(3) 0.000(3) 0.008(2) -0.007(3)
C12 0.023(3) 0.041(4) 0.030(3) -0.008(3) 0.009(2) 0.001(3)
C13 0.020(3) 0.035(4) 0.017(3) -0.001(3) 0.003(3) -0.001(3)

loop_
_atom_type_symbol
_atom_type_description
_atom_type_scat_dispersion_real
_atom_type_scat_dispersion_imag
_atom_type_scat_source
C C 0.0033 0.0016 'International Tables Vol C Tables 4.2.6.8 and 6.1.1.4'
H H 0 0 'International Tables Vol C Tables 4.2.6.8 and 6.1.1.4'
Br Br -0.2901 2.4595 'International Tables Vol C Tables 4.2.6.8 and 6.1.1.4'
P P 0.1023 0.0942 'International Tables Vol C Tables 4.2.6.8 and 6.1.1.4'
Pd Pd -0.9988 1.0072 'International Tables Vol C Tables 4.2.6.8 and 6.1.1.4'

loop_
_geom_angle_atom_site_label_1
_geom_angle_atom_site_label_2
_geom_angle_atom_site_label_3
_geom_angle
_geom_angle_site_symmetry_1
_geom_angle_site_symmetry_3
C1 Pd1 P1 83.38(4) . 10_656
C1 Pd1 P1 83.38(4) . .
P1 Pd1 P1 166.76(8) 10_656 .
C1 Pd1 Br1 180.0000(10) . .
P1 Pd1 Br1 96.62(4) 10_656 .
P1 Pd1 Br1 96.62(4) . .
C5 P1 C10 105.2(3) . .
C5 P1 C6 104.0(2) . .
C10 P1 C6 112.9(3) . .
C5 P1 Pd1 101.74(17) . .
C10 P1 Pd1 112.82(16) . .
C6 P1 Pd1 118.15(17) . .
C2 C1 C2 119.6(8) . 10_656
C2 C1 Pd1 120.2(4) . .
C2 C1 Pd1 120.2(4) 10_656 .
C1 C2 C3 119.8(5) . .
C1 C2 C5 120.6(6) . .
C3 C2 C5 119.6(5) . .
C4 C3 C2 120.6(5) . .
C4 C3 H3 119.7 . .
C2 C3 H3 119.7 . .
C3 C4 C3 119.5(8) . 10_656
C3 C4 H4 120.2 . .
C3 C4 H4 120.2 10_656 .
C2 C5 P1 109.1(4) . .
C2 C5 H5A 109.9 . .
P1 C5 H5A 109.9 . .
C2 C5 H5B 109.9 . .
P1 C5 H5B 109.9 . .
H5A C5 H5B 108.3 . .
C7 C6 C8 108.6(5) . .
C7 C6 C9 109.0(5) . .
C8 C6 C9 108.9(5) . .
C7 C6 P1 111.3(4) . .
C8 C6 P1 113.6(4) . .
C9 C6 P1 105.4(3) . .
C6 C7 H7A 109.5 . .
C6 C7 H7B 109.5 . .
H7A C7 H7B 109.5 . .
C6 C7 H7C 109.5 . .
H7A C7 H7C 109.5 . .
H7B C7 H7C 109.5 . .
C6 C8 H8A 109.5 . .
C6 C8 H8B 109.5 . .
H8A C8 H8B 109.5 . .
C6 C8 H8C 109.5 . .
H8A C8 H8C 109.5 . .
H8B C8 H8C 109.5 . .
C6 C9 H9A 109.5 . .
C6 C9 H9B 109.5 . .
H9A C9 H9B 109.5 . .
C6 C9 H9C 109.5 . .
H9A C9 H9C 109.5 . .
H9B C9 H9C 109.5 . .
C11 C10 C12 109.5(5) . .
C11 C10 C13 107.4(5) . .
C12 C10 C13 108.8(5) . .
C11 C10 P1 109.4(4) . .
C12 C10 P1 114.4(4) . .
C13 C10 P1 107.0(4) . .
C10 C11 H11A 109.5 . .
C10 C11 H11B 109.5 . .
H11A C11 H11B 109.5 . .
C10 C11 H11C 109.5 . .
H11A C11 H11C 109.5 . .
H11B C11 H11C 109.5 . .
C10 C12 H12A 109.5 . .
C10 C12 H12B 109.5 . .
H12A C12 H12B 109.5 . .
C10 C12 H12C 109.5 . .
H12A C12 H12C 109.5 . .
H12B C12 H12C 109.5 . .
C10 C13 H13A 109.5 . .
C10 C13 H13B 109.5 . .
H13A C13 H13B 109.5 . .
C10 C13 H13C 109.5 . .
H13A C13 H13C 109.5 . .
H13B C13 H13C 109.5 . .

loop_
_geom_bond_atom_site_label_1
_geom_bond_atom_site_label_2
_geom_bond_distance
_geom_bond_site_symmetry_2
Pd1 C1 2.052(9) .
Pd1 P1 2.3095(12) 10_656
Pd1 P1 2.3095(12) .
Pd1 Br1 2.5286(8) .
P1 C5 1.830(5) .
P1 C10 1.869(5) .
P1 C6 1.874(6) .
C1 C2 1.388(7) .
C1 C2 1.388(7) 10_656
C2 C3 1.403(8) .
C2 C5 1.513(7) .
C3 C4 1.379(7) .
C3 H3 0.95 .
C4 C3 1.379(7) 10_656
C4 H4 0.95 .
C5 H5A 0.99 .
C5 H5B 0.99 .
C6 C7 1.524(8) .
C6 C8 1.536(7) .
C6 C9 1.536(8) .
C7 H7A 0.98 .
C7 H7B 0.98 .
C7 H7C 0.98 .
C8 H8A 0.98 .
C8 H8B 0.98 .
C8 H8C 0.98 .
C9 H9A 0.98 .
C9 H9B 0.98 .
C9 H9C 0.98 .
C10 C11 1.539(9) .
C10 C12 1.523(7) .
C10 C13 1.534(8) .
C11 H11A 0.98 .
C11 H11B 0.98 .
C11 H11C 0.98 .
C12 H12A 0.98 .
C12 H12B 0.98 .
C12 H12C 0.98 .
C13 H13A 0.98 .
C13 H13B 0.98 .
C13 H13C 0.98 .

loop_
_geom_torsion_atom_site_label_1
_geom_torsion_atom_site_label_2
_geom_torsion_atom_site_label_3
_geom_torsion_atom_site_label_4
_geom_torsion
_geom_torsion_site_symmetry_1
_geom_torsion_site_symmetry_4
C1 Pd1 P1 C5 -16.85(19) . .
P1 Pd1 P1 C5 -16.85(19) 10_656 .
Br1 Pd1 P1 C5 163.15(19) . .
C1 Pd1 P1 C10 95.4(2) . .
P1 Pd1 P1 C10 95.4(2) 10_656 .
Br1 Pd1 P1 C10 -84.6(2) . .
C1 Pd1 P1 C6 -129.9(2) . .
P1 Pd1 P1 C6 -129.9(2) 10_656 .
Br1 Pd1 P1 C6 50.1(2) . .
P1 Pd1 C1 C2 -169.8(2) 10_656 .
P1 Pd1 C1 C2 10.2(2) . .
P1 Pd1 C1 C2 10.2(2) 10_656 10_656
P1 Pd1 C1 C2 -169.8(2) . 10_656
C2 C1 C2 C3 1.5(3) 10_656 .
Pd1 C1 C2 C3 -178.5(3) . .
C2 C1 C2 C5 -176.8(5) 10_656 .
Pd1 C1 C2 C5 3.2(5) . .
C1 C2 C3 C4 -3.1(7) . .
C5 C2 C3 C4 175.2(4) . .
C2 C3 C4 C3 1.5(3) . 10_656
C1 C2 C5 P1 -18.8(6) . .
C3 C2 C5 P1 162.9(4) . .
C10 P1 C5 C2 -95.3(4) . .
C6 P1 C5 C2 145.8(4) . .
Pd1 P1 C5 C2 22.5(4) . .
C5 P1 C6 C7 164.9(4) . .
C10 P1 C6 C7 51.4(5) . .
Pd1 P1 C6 C7 -83.3(4) . .
C5 P1 C6 C8 42.0(5) . .
C10 P1 C6 C8 -71.5(5) . .
Pd1 P1 C6 C8 153.8(3) . .
C5 P1 C6 C9 -77.0(4) . .
C10 P1 C6 C9 169.4(4) . .
Pd1 P1 C6 C9 34.7(4) . .
C5 P1 C10 C11 167.4(4) . .
C6 P1 C10 C11 -79.9(4) . .
Pd1 P1 C10 C11 57.3(4) . .
C5 P1 C10 C12 -69.3(5) . .
C6 P1 C10 C12 43.5(5) . .
Pd1 P1 C10 C12 -179.4(4) . .
C5 P1 C10 C13 51.3(4) . .
C6 P1 C10 C13 164.0(4) . .
Pd1 P1 C10 C13 -58.8(4) . .
